data_1529448
loop_
_publ_author_name
'Deng, Yongming'
'Jing, Changcheng'
'Zavalij, Peter Y.'
'Doyle, Michael P.'

_publ_section_title
;
 Hg(OTf)2 Catalyzed Intramolecular 1,4-Addition of Donor-Acceptor
 Cyclopropenes to Arenes.
;
_journal_issue 17
_journal_name_full 'Organic letters'
_journal_page_first 4312
_journal_page_last 4315
_journal_paper_doi 10.1021/acs.orglett.5b02129
_journal_volume 17
_journal_year 2015
_chemical_formula_moiety 'C15 H18 Cl N O2'
_chemical_formula_sum 'C15 H18 Cl N O2'
_chemical_formula_weight 279.75
_chemical_name_systematic Organics
_space_group_crystal_system triclinic
_space_group_IT_number 2
_space_group_name_Hall '-P 1'
_space_group_name_H-M_alt 'P -1'
_symmetry_cell_setting triclinic
_symmetry_space_group_name_Hall '-P 1'
_symmetry_space_group_name_H-M 'P -1'
_atom_sites_solution_hydrogens geom
_atom_sites_solution_primary direct
_atom_sites_solution_secondary difmap
_audit_creation_method 'SHELXL-2014 & ZCIF'
_cell_angle_alpha 117.921(2)
_cell_angle_beta 101.020(2)
_cell_angle_gamma 90.422(2)
_cell_formula_units_Z 4
_cell_length_a 11.1941(17)
_cell_length_b 11.9877(18)
_cell_length_c 12.3151(19)
_cell_measurement_reflns_used 5171
_cell_measurement_temperature 296(2)
_cell_measurement_theta_max 25.2
_cell_measurement_theta_min 2.4
_cell_volume 1424.3(4)
_computing_cell_refinement Apex2
_computing_data_collection 'Apex2 (Bruker, 2010)'
_computing_data_reduction 'Apex2, Saint'
_computing_molecular_graphics 'XSHEL (Bruker, 2004)'
_computing_publication_material 'Apex2, SHELXL-2014, Platon (Spek, 1990)'
_computing_structure_refinement 'ShelXL-2014 (Sheldrick, 2014)'
_computing_structure_solution 'ShelXS-97 (Sheldrick, 2008)'
_diffrn_ambient_temperature 296(2)
_diffrn_detector 'CCD area detector'
_diffrn_detector_area_resol_mean 8.333
_diffrn_measured_fraction_theta_full 1.000
_diffrn_measured_fraction_theta_max 1.000
_diffrn_measurement_device_type 'Bruker Smart Apex II CCD'
_diffrn_measurement_method '\f and \w scans'
_diffrn_measurement_specimen_support 'MiTeGen loop'
_diffrn_orient_matrix_type standard
_diffrn_orient_matrix_UB_11 -0.0291763
_diffrn_orient_matrix_UB_12 0.0760576
_diffrn_orient_matrix_UB_13 -0.0058434
_diffrn_orient_matrix_UB_21 -0.0074216
_diffrn_orient_matrix_UB_22 -0.0464545
_diffrn_orient_matrix_UB_23 -0.0932621
_diffrn_orient_matrix_UB_31 -0.0864947
_diffrn_orient_matrix_UB_32 -0.0329059
_diffrn_orient_matrix_UB_33 -0.0119969
_diffrn_radiation_monochromator graphite
_diffrn_radiation_type MoK\a
_diffrn_radiation_wavelength 0.71073
_diffrn_reflns_av_R_equivalents 0.0320
_diffrn_reflns_av_unetI/netI 0.0310
_diffrn_reflns_Laue_measured_fraction_full 1.000
_diffrn_reflns_Laue_measured_fraction_max 1.000
_diffrn_reflns_limit_h_max 13
_diffrn_reflns_limit_h_min -13
_diffrn_reflns_limit_k_max 14
_diffrn_reflns_limit_k_min -14
_diffrn_reflns_limit_l_max 14
_diffrn_reflns_limit_l_min -14
_diffrn_reflns_number 16650
_diffrn_reflns_point_group_measured_fraction_full 1.000
_diffrn_reflns_point_group_measured_fraction_max 1.000
_diffrn_reflns_theta_full 24.999
_diffrn_reflns_theta_max 24.999
_diffrn_reflns_theta_min 1.865
_diffrn_source 'sealed tube'
_exptl_absorpt_coefficient_mu 0.266
_exptl_absorpt_correction_T_max 0.976
_exptl_absorpt_correction_T_min 0.863
_exptl_absorpt_correction_type multi-scan
_exptl_absorpt_process_details 'SADABS (Sheldrick, 2008)'
_exptl_crystal_colour colourless
_exptl_crystal_density_diffrn 1.305
_exptl_crystal_density_method 'not measured'
_exptl_crystal_description plate
_exptl_crystal_F_000 592
_exptl_crystal_size_max 0.37
_exptl_crystal_size_mid 0.21
_exptl_crystal_size_min 0.09
_refine_diff_density_max 0.253
_refine_diff_density_min -0.268
_refine_diff_density_rms 0.042
_refine_ls_extinction_method none
_refine_ls_goodness_of_fit_ref 1.005
_refine_ls_hydrogen_treatment mixed
_refine_ls_matrix_type full
_refine_ls_number_parameters 357
_refine_ls_number_reflns 5024
_refine_ls_number_restraints 1
_refine_ls_restrained_S_all 1.005
_refine_ls_R_factor_all 0.0641
_refine_ls_R_factor_gt 0.0467
_refine_ls_shift/su_max 0.000
_refine_ls_shift/su_mean 0.000
_refine_ls_structure_factor_coef Fsqd
_refine_ls_weighting_details 'w=1/[\s^2^(Fo^2^)+(0.0100P)^2^+1.2500P] where P=(Fo^2^+2Fc^2^)/3'
_refine_ls_weighting_scheme calc
_refine_ls_wR_factor_gt 0.0928
_refine_ls_wR_factor_ref 0.1019
_reflns_Friedel_coverage 0.000
_reflns_number_gt 3795
_reflns_number_total 5024
_reflns_threshold_expression 'I > 2\s(I)'
_cod_data_source_file ol5b02129_si_002.cif
_cod_data_source_block 2659
_cod_depositor_comments
;
The following automatic conversions were performed:

'_symmetry_cell_setting' value 'Triclinic' changed to 'triclinic'
according to
/usr/data/users/saulius/crontab/automatic-downloads/rss-feeds/ACS/lib/dictionaries/cif_core.dic
dictionary named 'cif_core.dic' version 2.4.2 from 2011-04-26.

Automatic conversion script
Id: cif_fix_values 3271 2015-04-21 07:52:19Z andrius 

 Adding full bibliography for 1529448.cif.
;
_cod_original_sg_symbol_H-M P-1
_cod_database_code 1529448
_shelx_shelxl_version_number 2014/7
_shelx_space_group_comment
;
The symmetry employed for this shelxl refinement is uniquely defined
by the following loop, which should always be used as a source of
symmetry information in preference to the above space-group names.
They are only intended as comments.
;
_shelx_estimated_absorpt_t_min 0.908
_shelx_estimated_absorpt_t_max 0.976

loop_
_space_group_symop_operation_xyz
'x, y, z'
'-x, -y, -z'

loop_
_atom_site_label
_atom_site_type_symbol
_atom_site_fract_x
_atom_site_fract_y
_atom_site_fract_z
_atom_site_U_iso_or_equiv
_atom_site_adp_type
_atom_site_occupancy
_atom_site_site_symmetry_order
_atom_site_calc_flag
_atom_site_refinement_flags_posn
_atom_site_refinement_flags_adp
Cl1A Cl 0.34709(8) 0.11044(8) 0.91542(7) 0.0790(2) Uani 1 1 d . .
C2A C 0.3104(2) 0.1013(2) 0.7617(2) 0.0470(6) Uani 1 1 d . .
C3A C 0.1800(2) 0.1400(2) 0.7431(2) 0.0525(6) Uani 1 1 d . .
H3A H 0.1244 0.0845 0.7527 0.063 Uiso 1 1 calc R U
H3B H 0.1792 0.2259 0.8093 0.063 Uiso 1 1 calc R U
C4A C 0.1330(2) 0.1349(2) 0.6184(2) 0.0435(5) Uani 1 1 d . .
O5A O 0.01564(15) 0.16364(18) 0.60372(18) 0.0619(5) Uani 1 1 d D .
H5A H -0.010(3) 0.152(3) 0.516(2) 0.082(10) Uiso 1 1 d D .
C6A C 0.19373(19) 0.1033(2) 0.5263(2) 0.0375(5) Uani 1 1 d . .
C7A C 0.32346(19) 0.0653(2) 0.5298(2) 0.0388(5) Uani 1 1 d . .
C8A C 0.40834(19) 0.1727(2) 0.6432(2) 0.0431(5) Uani 1 1 d . .
H8A H 0.4636 0.2238 0.6334 0.052 Uiso 1 1 calc R U
C9A C 0.4015(2) 0.1913(2) 0.7555(2) 0.0471(6) Uani 1 1 d . .
H9A H 0.4504 0.2568 0.8281 0.057 Uiso 1 1 calc R U
C10A C 0.3244(2) -0.0503(2) 0.5502(2) 0.0441(5) Uani 1 1 d . .
H10A H 0.3302 -0.1306 0.4858 0.053 Uiso 1 1 calc R U
C11A C 0.3167(2) -0.0325(2) 0.6621(2) 0.0497(6) Uani 1 1 d . .
H11A H 0.3153 -0.1001 0.6794 0.060 Uiso 1 1 calc R U
C12A C 0.14250(19) 0.09306(19) 0.4043(2) 0.0391(5) Uani 1 1 d . .
O13A O 0.03647(14) 0.11579(16) 0.37262(16) 0.0526(4) Uani 1 1 d . .
N14A N 0.22691(16) 0.05442(18) 0.33245(17) 0.0421(4) Uani 1 1 d . .
C15A C 0.3435(2) 0.0405(3) 0.4005(2) 0.0512(6) Uani 1 1 d . .
H15A H 0.4081 0.1012 0.4106 0.061 Uiso 1 1 calc R U
H15B H 0.3663 -0.0445 0.3548 0.061 Uiso 1 1 calc R U
C16A C 0.2072(2) 0.0331(2) 0.2003(2) 0.0468(6) Uani 1 1 d . .
C17A C 0.1011(3) -0.0712(3) 0.1174(3) 0.0704(8) Uani 1 1 d . .
H17A H 0.1191 -0.1475 0.1215 0.106 Uiso 1 1 calc R U
H17B H 0.0900 -0.0873 0.0318 0.106 Uiso 1 1 calc R U
H17C H 0.0275 -0.0443 0.1467 0.106 Uiso 1 1 calc R U
C18A C 0.1785(3) 0.1572(2) 0.1993(3) 0.0620(7) Uani 1 1 d . .
H18A H 0.1038 0.1815 0.2271 0.093 Uiso 1 1 calc R U
H18B H 0.1696 0.1453 0.1153 0.093 Uiso 1 1 calc R U
H18C H 0.2443 0.2227 0.2548 0.093 Uiso 1 1 calc R U
C19A C 0.3232(3) -0.0065(3) 0.1514(3) 0.0752(9) Uani 1 1 d . .
H19A H 0.3896 0.0590 0.2043 0.113 Uiso 1 1 calc R U
H19B H 0.3106 -0.0196 0.0668 0.113 Uiso 1 1 calc R U
H19C H 0.3425 -0.0840 0.1524 0.113 Uiso 1 1 calc R U
Cl1B Cl 0.66976(8) 0.38937(9) 0.07696(7) 0.0840(3) Uani 1 1 d . .
C2B C 0.6975(2) 0.3979(2) 0.2308(2) 0.0480(6) Uani 1 1 d . .
C3B C 0.5737(2) 0.3580(3) 0.2483(2) 0.0538(6) Uani 1 1 d . .
H3C H 0.5145 0.4130 0.2381 0.065 Uiso 1 1 calc R U
H3D H 0.5444 0.2719 0.1821 0.065 Uiso 1 1 calc R U
C4B C 0.57925(19) 0.3634(2) 0.3734(2) 0.0419(5) Uani 1 1 d . .
O5B O 0.46706(15) 0.33437(18) 0.38741(18) 0.0605(5) Uani 1 1 d D .
H5B H 0.487(3) 0.353(3) 0.478(2) 0.091(10) Uiso 1 1 d D .
C6B C 0.67835(19) 0.3959(2) 0.4655(2) 0.0378(5) Uani 1 1 d . .
C7B C 0.80759(19) 0.4345(2) 0.4626(2) 0.0394(5) Uani 1 1 d . .
C8B C 0.8438(2) 0.3279(2) 0.3500(2) 0.0467(6) Uani 1 1 d . .
H8B H 0.9025 0.2770 0.3600 0.056 Uiso 1 1 calc R U
C9B C 0.7898(2) 0.3094(2) 0.2375(2) 0.0498(6) Uani 1 1 d . .
H9B H 0.8078 0.2443 0.1650 0.060 Uiso 1 1 calc R U
C10B C 0.8008(2) 0.5505(2) 0.4425(2) 0.0453(6) Uani 1 1 d . .
H10B H 0.8342 0.6310 0.5070 0.054 Uiso 1 1 calc R U
C11B C 0.7458(2) 0.5320(2) 0.3305(2) 0.0502(6) Uani 1 1 d . .
H11B H 0.7369 0.5995 0.3132 0.060 Uiso 1 1 calc R U
C12B C 0.6785(2) 0.4077(2) 0.5881(2) 0.0406(5) Uani 1 1 d . .
O13B O 0.58545(15) 0.38321(16) 0.61903(16) 0.0527(4) Uani 1 1 d . .
N14B N 0.79266(17) 0.44913(19) 0.66074(18) 0.0483(5) Uani 1 1 d . .
C15B C 0.8818(2) 0.4595(3) 0.5915(2) 0.0551(6) Uani 1 1 d . .
H15C H 0.9396 0.3973 0.5817 0.066 Uiso 1 1 calc R U
H15D H 0.9268 0.5436 0.6362 0.066 Uiso 1 1 calc R U
C16B C 0.8296(2) 0.4692(2) 0.7922(2) 0.0533(6) Uani 1 1 d . .
C17B C 0.7514(4) 0.5608(3) 0.8739(3) 0.0900(11) Uani 1 1 d . .
H17D H 0.7563 0.6382 0.8688 0.135 Uiso 1 1 calc R U
H17E H 0.7804 0.5791 0.9597 0.135 Uiso 1 1 calc R U
H17F H 0.6678 0.5232 0.8449 0.135 Uiso 1 1 calc R U
C18B C 0.8129(3) 0.3424(2) 0.7912(3) 0.0624(7) Uani 1 1 d . .
H18D H 0.7281 0.3085 0.7588 0.094 Uiso 1 1 calc R U
H18E H 0.8384 0.3549 0.8754 0.094 Uiso 1 1 calc R U
H18F H 0.8615 0.2841 0.7386 0.094 Uiso 1 1 calc R U
C19B C 0.9645(3) 0.5234(5) 0.8442(3) 0.1290(18) Uani 1 1 d . .
H19D H 1.0141 0.4617 0.7967 0.194 Uiso 1 1 calc R U
H19E H 0.9876 0.5432 0.9310 0.194 Uiso 1 1 calc R U
H19F H 0.9766 0.5991 0.8376 0.194 Uiso 1 1 calc R U

loop_
_atom_site_aniso_label
_atom_site_aniso_U_11
_atom_site_aniso_U_22
_atom_site_aniso_U_33
_atom_site_aniso_U_23
_atom_site_aniso_U_13
_atom_site_aniso_U_12
Cl1A 0.0980(6) 0.0983(6) 0.0499(4) 0.0441(4) 0.0133(4) 0.0039(5)
C2A 0.0572(15) 0.0481(14) 0.0387(13) 0.0236(11) 0.0098(11) -0.0020(11)
C3A 0.0533(15) 0.0533(15) 0.0465(14) 0.0176(12) 0.0183(12) -0.0012(12)
C4A 0.0371(12) 0.0384(13) 0.0522(14) 0.0183(11) 0.0131(10) 0.0030(10)
O5A 0.0448(10) 0.0716(13) 0.0685(13) 0.0289(11) 0.0229(9) 0.0172(9)
C6A 0.0350(11) 0.0345(12) 0.0441(13) 0.0195(10) 0.0091(10) 0.0040(9)
C7A 0.0359(11) 0.0429(13) 0.0436(13) 0.0251(11) 0.0098(9) 0.0066(9)
C8A 0.0358(12) 0.0421(13) 0.0577(15) 0.0304(12) 0.0072(10) -0.0005(10)
C9A 0.0463(13) 0.0393(13) 0.0485(14) 0.0188(11) 0.0007(11) -0.0050(10)
C10A 0.0502(14) 0.0323(12) 0.0480(14) 0.0178(11) 0.0105(11) 0.0070(10)
C11A 0.0617(15) 0.0389(13) 0.0551(15) 0.0291(12) 0.0095(12) -0.0003(11)
C12A 0.0373(12) 0.0313(12) 0.0492(13) 0.0211(10) 0.0059(10) 0.0032(9)
O13A 0.0420(9) 0.0559(10) 0.0650(11) 0.0345(9) 0.0076(8) 0.0136(8)
N14A 0.0427(10) 0.0475(11) 0.0438(11) 0.0278(9) 0.0102(9) 0.0107(8)
C15A 0.0438(13) 0.0718(17) 0.0505(15) 0.0373(13) 0.0152(11) 0.0156(12)
C16A 0.0566(15) 0.0466(14) 0.0426(13) 0.0270(11) 0.0077(11) 0.0041(11)
C17A 0.092(2) 0.0574(17) 0.0551(17) 0.0262(14) 0.0041(15) -0.0143(15)
C18A 0.083(2) 0.0538(16) 0.0599(17) 0.0389(14) 0.0090(14) 0.0029(14)
C19A 0.085(2) 0.101(2) 0.0548(17) 0.0440(17) 0.0296(16) 0.0264(18)
Cl1B 0.0994(6) 0.1093(7) 0.0511(4) 0.0471(5) 0.0099(4) 0.0026(5)
C2B 0.0566(15) 0.0507(14) 0.0388(13) 0.0238(11) 0.0085(11) 0.0053(11)
C3B 0.0477(14) 0.0587(16) 0.0461(14) 0.0214(13) 0.0012(11) 0.0013(12)
C4B 0.0370(12) 0.0386(12) 0.0473(13) 0.0188(11) 0.0081(10) 0.0021(9)
O5B 0.0382(9) 0.0734(13) 0.0640(12) 0.0311(10) 0.0043(8) -0.0106(8)
C6B 0.0366(12) 0.0362(12) 0.0424(12) 0.0207(10) 0.0080(10) 0.0012(9)
C7B 0.0339(11) 0.0430(13) 0.0458(13) 0.0260(11) 0.0059(10) -0.0002(9)
C8B 0.0422(13) 0.0410(13) 0.0669(17) 0.0315(12) 0.0185(12) 0.0083(10)
C9B 0.0555(15) 0.0396(13) 0.0527(15) 0.0169(12) 0.0222(12) 0.0066(11)
C10B 0.0493(14) 0.0336(12) 0.0506(14) 0.0184(11) 0.0107(11) -0.0022(10)
C11B 0.0618(16) 0.0395(13) 0.0583(16) 0.0306(12) 0.0134(12) 0.0061(11)
C12B 0.0419(12) 0.0341(12) 0.0490(13) 0.0231(11) 0.0087(10) 0.0000(9)
O13B 0.0513(10) 0.0556(10) 0.0611(11) 0.0346(9) 0.0165(8) -0.0048(8)
N14B 0.0454(11) 0.0586(13) 0.0472(11) 0.0347(10) -0.0006(9) -0.0083(9)
C15B 0.0406(13) 0.0744(18) 0.0574(16) 0.0398(14) 0.0045(11) -0.0020(12)
C16B 0.0636(16) 0.0541(15) 0.0462(14) 0.0320(13) -0.0003(12) -0.0059(12)
C17B 0.154(3) 0.0582(19) 0.0511(18) 0.0234(15) 0.0152(19) 0.034(2)
C18B 0.089(2) 0.0557(17) 0.0572(16) 0.0383(14) 0.0182(15) 0.0187(14)
C19B 0.098(3) 0.213(5) 0.086(3) 0.106(3) -0.047(2) -0.074(3)

loop_
_atom_type_symbol
_atom_type_description
_atom_type_scat_dispersion_real
_atom_type_scat_dispersion_imag
_atom_type_scat_source
C C 0.0033 0.0016 'International Tables Vol C Tables 4.2.6.8 and 6.1.1.4'
H H 0.0000 0.0000 'International Tables Vol C Tables 4.2.6.8 and 6.1.1.4'
N N 0.0061 0.0033 'International Tables Vol C Tables 4.2.6.8 and 6.1.1.4'
O O 0.0106 0.0060 'International Tables Vol C Tables 4.2.6.8 and 6.1.1.4'
Cl Cl 0.1484 0.1585 'International Tables Vol C Tables 4.2.6.8 and 6.1.1.4'

loop_
_geom_angle_atom_site_label_1
_geom_angle_atom_site_label_2
_geom_angle_atom_site_label_3
_geom_angle
C11A C2A C9A 109.12(19)
C11A C2A C3A 110.9(2)
C9A C2A C3A 110.1(2)
C11A C2A Cl1A 109.45(16)
C9A C2A Cl1A 109.75(16)
C3A C2A Cl1A 107.46(16)
C4A C3A C2A 114.80(19)
C4A C3A H3A 108.6
C2A C3A H3A 108.6
C4A C3A H3B 108.6
C2A C3A H3B 108.6
H3A C3A H3B 107.5
C6A C4A O5A 120.9(2)
C6A C4A C3A 126.3(2)
O5A C4A C3A 112.7(2)
C4A O5A H5A 107.2(17)
C4A C6A C12A 124.5(2)
C4A C6A C7A 125.8(2)
C12A C6A C7A 109.55(18)
C8A C7A C10A 107.86(18)
C8A C7A C6A 108.17(18)
C10A C7A C6A 107.14(17)
C8A C7A C15A 115.65(19)
C10A C7A C15A 115.00(19)
C6A C7A C15A 102.40(17)
C9A C8A C7A 118.0(2)
C9A C8A H8A 121.0
C7A C8A H8A 121.0
C8A C9A C2A 117.1(2)
C8A C9A H9A 121.5
C2A C9A H9A 121.5
C11A C10A C7A 117.5(2)
C11A C10A H10A 121.3
C7A C10A H10A 121.3
C10A C11A C2A 117.7(2)
C10A C11A H11A 121.1
C2A C11A H11A 121.1
O13A C12A N14A 126.6(2)
O13A C12A C6A 124.3(2)
N14A C12A C6A 109.08(18)
C12A N14A C15A 112.42(18)
C12A N14A C16A 124.58(18)
C15A N14A C16A 122.95(18)
N14A C15A C7A 106.33(17)
N14A C15A H15A 110.5
C7A C15A H15A 110.5
N14A C15A H15B 110.5
C7A C15A H15B 110.5
H15A C15A H15B 108.7
N14A C16A C19A 109.50(19)
N14A C16A C17A 109.20(19)
C19A C16A C17A 109.8(2)
N14A C16A C18A 109.00(19)
C19A C16A C18A 108.8(2)
C17A C16A C18A 110.5(2)
C16A C17A H17A 109.5
C16A C17A H17B 109.5
H17A C17A H17B 109.5
C16A C17A H17C 109.5
H17A C17A H17C 109.5
H17B C17A H17C 109.5
C16A C18A H18A 109.5
C16A C18A H18B 109.5
H18A C18A H18B 109.5
C16A C18A H18C 109.5
H18A C18A H18C 109.5
H18B C18A H18C 109.5
C16A C19A H19A 109.5
C16A C19A H19B 109.5
H19A C19A H19B 109.5
C16A C19A H19C 109.5
H19A C19A H19C 109.5
H19B C19A H19C 109.5
C9B C2B C11B 109.5(2)
C9B C2B C3B 110.3(2)
C11B C2B C3B 110.6(2)
C9B C2B Cl1B 109.92(17)
C11B C2B Cl1B 109.24(17)
C3B C2B Cl1B 107.26(16)
C4B C3B C2B 114.38(19)
C4B C3B H3C 108.7
C2B C3B H3C 108.7
C4B C3B H3D 108.7
C2B C3B H3D 108.7
H3C C3B H3D 107.6
C6B C4B O5B 121.2(2)
C6B C4B C3B 126.4(2)
O5B C4B C3B 112.35(19)
C4B O5B H5B 101.0(17)
C4B C6B C12B 124.7(2)
C4B C6B C7B 126.0(2)
C12B C6B C7B 109.23(18)
C8B C7B C10B 108.13(18)
C8B C7B C6B 108.24(18)
C10B C7B C6B 106.78(17)
C8B C7B C15B 115.6(2)
C10B C7B C15B 114.96(19)
C6B C7B C15B 102.50(17)
C9B C8B C7B 117.9(2)
C9B C8B H8B 121.1
C7B C8B H8B 121.1
C8B C9B C2B 117.2(2)
C8B C9B H9B 121.4
C2B C9B H9B 121.4
C11B C10B C7B 117.1(2)
C11B C10B H10B 121.4
C7B C10B H10B 121.4
C10B C11B C2B 117.8(2)
C10B C11B H11B 121.1
C2B C11B H11B 121.1
O13B C12B N14B 126.8(2)
O13B C12B C6B 124.0(2)
N14B C12B C6B 109.21(18)
C12B N14B C15B 112.34(18)
C12B N14B C16B 124.83(19)
C15B N14B C16B 122.50(19)
N14B C15B C7B 106.25(18)
N14B C15B H15C 110.5
C7B C15B H15C 110.5
N14B C15B H15D 110.5
C7B C15B H15D 110.5
H15C C15B H15D 108.7
N14B C16B C17B 110.0(2)
N14B C16B C18B 109.3(2)
C17B C16B C18B 109.4(2)
N14B C16B C19B 108.7(2)
C17B C16B C19B 110.0(3)
C18B C16B C19B 109.4(3)
C16B C17B H17D 109.5
C16B C17B H17E 109.5
H17D C17B H17E 109.5
C16B C17B H17F 109.5
H17D C17B H17F 109.5
H17E C17B H17F 109.5
C16B C18B H18D 109.5
C16B C18B H18E 109.5
H18D C18B H18E 109.5
C16B C18B H18F 109.5
H18D C18B H18F 109.5
H18E C18B H18F 109.5
C16B C19B H19D 109.5
C16B C19B H19E 109.5
H19D C19B H19E 109.5
C16B C19B H19F 109.5
H19D C19B H19F 109.5
H19E C19B H19F 109.5

loop_
_geom_bond_atom_site_label_1
_geom_bond_atom_site_label_2
_geom_bond_distance
Cl1A C2A 1.809(2)
C2A C11A 1.508(3)
C2A C9A 1.517(3)
C2A C3A 1.542(3)
C3A C4A 1.498(3)
C3A H3A 0.9700
C3A H3B 0.9700
C4A C6A 1.337(3)
C4A O5A 1.361(3)
O5A H5A 1.00(2)
C6A C12A 1.448(3)
C6A C7A 1.524(3)
C7A C8A 1.517(3)
C7A C10A 1.520(3)
C7A C15A 1.540(3)
C8A C9A 1.312(3)
C8A H8A 0.9300
C9A H9A 0.9300
C10A C11A 1.313(3)
C10A H10A 0.9300
C11A H11A 0.9300
C12A O13A 1.250(2)
C12A N14A 1.354(3)
N14A C15A 1.466(3)
N14A C16A 1.496(3)
C15A H15A 0.9700
C15A H15B 0.9700
C16A C19A 1.521(4)
C16A C17A 1.528(3)
C16A C18A 1.529(3)
C17A H17A 0.9600
C17A H17B 0.9600
C17A H17C 0.9600
C18A H18A 0.9600
C18A H18B 0.9600
C18A H18C 0.9600
C19A H19A 0.9600
C19A H19B 0.9600
C19A H19C 0.9600
Cl1B C2B 1.814(2)
C2B C9B 1.505(3)
C2B C11B 1.507(3)
C2B C3B 1.549(3)
C3B C4B 1.501(3)
C3B H3C 0.9700
C3B H3D 0.9700
C4B C6B 1.329(3)
C4B O5B 1.364(3)
O5B H5B 1.01(2)
C6B C12B 1.449(3)
C6B C7B 1.527(3)
C7B C8B 1.511(3)
C7B C10B 1.522(3)
C7B C15B 1.532(3)
C8B C9B 1.313(3)
C8B H8B 0.9300
C9B H9B 0.9300
C10B C11B 1.311(3)
C10B H10B 0.9300
C11B H11B 0.9300
C12B O13B 1.252(3)
C12B N14B 1.348(3)
N14B C15B 1.470(3)
N14B C16B 1.492(3)
C15B H15C 0.9700
C15B H15D 0.9700
C16B C17B 1.518(4)
C16B C18B 1.524(3)
C16B C19B 1.529(4)
C17B H17D 0.9600
C17B H17E 0.9600
C17B H17F 0.9600
C18B H18D 0.9600
C18B H18E 0.9600
C18B H18F 0.9600
C19B H19D 0.9600
C19B H19E 0.9600
C19B H19F 0.9600

loop_
_geom_hbond_atom_site_label_D
_geom_hbond_atom_site_label_H
_geom_hbond_atom_site_label_A
_geom_hbond_distance_DH
_geom_hbond_distance_HA
_geom_hbond_distance_DA
_geom_hbond_angle_DHA
O5A H5A O13A 1.00(2) 1.79(2) 2.685(3) 146(2)
O5B H5B O13B 1.01(2) 1.74(2) 2.686(2) 154(3)

loop_
_geom_torsion_atom_site_label_1
_geom_torsion_atom_site_label_2
_geom_torsion_atom_site_label_3
_geom_torsion_atom_site_label_4
_geom_torsion
C11A C2A C3A C4A -59.0(3)
C9A C2A C3A C4A 61.8(3)
Cl1A C2A C3A C4A -178.63(17)
C2A C3A C4A C6A -1.5(3)
C2A C3A C4A O5A 176.9(2)
O5A C4A C6A C12A -1.7(3)
C3A C4A C6A C12A 176.6(2)
O5A C4A C6A C7A -178.0(2)
C3A C4A C6A C7A 0.3(4)
C4A C6A C7A C8A -57.3(3)
C12A C6A C7A C8A 125.90(19)
C4A C6A C7A C10A 58.7(3)
C12A C6A C7A C10A -118.07(19)
C4A C6A C7A C15A -179.9(2)
C12A C6A C7A C15A 3.3(2)
C10A C7A C8A C9A -44.4(3)
C6A C7A C8A C9A 71.1(3)
C15A C7A C8A C9A -174.8(2)
C7A C8A C9A C2A 1.2(3)
C11A C2A C9A C8A 42.5(3)
C3A C2A C9A C8A -79.4(3)
Cl1A C2A C9A C8A 162.47(18)
C8A C7A C10A C11A 44.4(3)
C6A C7A C10A C11A -71.8(3)
C15A C7A C10A C11A 175.1(2)
C7A C10A C11A C2A -1.3(3)
C9A C2A C11A C10A -42.6(3)
C3A C2A C11A C10A 78.9(3)
Cl1A C2A C11A C10A -162.69(19)
C4A C6A C12A O13A 1.8(3)
C7A C6A C12A O13A 178.7(2)
C4A C6A C12A N14A -177.6(2)
C7A C6A C12A N14A -0.7(2)
O13A C12A N14A C15A 178.1(2)
C6A C12A N14A C15A -2.5(2)
O13A C12A N14A C16A 0.6(3)
C6A C12A N14A C16A 179.96(19)
C12A N14A C15A C7A 4.6(3)
C16A N14A C15A C7A -177.80(19)
C8A C7A C15A N14A -121.9(2)
C10A C7A C15A N14A 111.3(2)
C6A C7A C15A N14A -4.5(2)
C12A N14A C16A C19A 178.6(2)
C15A N14A C16A C19A 1.3(3)
C12A N14A C16A C17A -61.1(3)
C15A N14A C16A C17A 121.6(2)
C12A N14A C16A C18A 59.7(3)
C15A N14A C16A C18A -117.6(2)
C9B C2B C3B C4B 62.0(3)
C11B C2B C3B C4B -59.3(3)
Cl1B C2B C3B C4B -178.27(17)
C2B C3B C4B C6B -1.4(4)
C2B C3B C4B O5B 176.6(2)
O5B C4B C6B C12B -1.9(3)
C3B C4B C6B C12B 175.9(2)
O5B C4B C6B C7B -177.9(2)
C3B C4B C6B C7B -0.1(4)
C4B C6B C7B C8B -56.9(3)
C12B C6B C7B C8B 126.56(19)
C4B C6B C7B C10B 59.3(3)
C12B C6B C7B C10B -117.2(2)
C4B C6B C7B C15B -179.5(2)
C12B C6B C7B C15B 4.0(2)
C10B C7B C8B C9B -44.1(3)
C6B C7B C8B C9B 71.2(3)
C15B C7B C8B C9B -174.6(2)
C7B C8B C9B C2B 1.0(3)
C11B C2B C9B C8B 42.5(3)
C3B C2B C9B C8B -79.4(3)
Cl1B C2B C9B C8B 162.48(18)
C8B C7B C10B C11B 44.4(3)
C6B C7B C10B C11B -71.9(3)
C15B C7B C10B C11B 175.2(2)
C7B C10B C11B C2B -1.7(3)
C9B C2B C11B C10B -42.1(3)
C3B C2B C11B C10B 79.6(3)
Cl1B C2B C11B C10B -162.54(19)
C4B C6B C12B O13B 3.1(4)
C7B C6B C12B O13B 179.6(2)
C4B C6B C12B N14B -176.4(2)
C7B C6B C12B N14B 0.1(2)
O13B C12B N14B C15B 175.9(2)
C6B C12B N14B C15B -4.6(3)
O13B C12B N14B C16B 2.3(4)
C6B C12B N14B C16B -178.2(2)
C12B N14B C15B C7B 7.1(3)
C16B N14B C15B C7B -179.1(2)
C8B C7B C15B N14B -123.8(2)
C10B C7B C15B N14B 109.1(2)
C6B C7B C15B N14B -6.3(2)
C12B N14B C16B C17B -56.5(3)
C15B N14B C16B C17B 130.5(3)
C12B N14B C16B C18B 63.7(3)
C15B N14B C16B C18B -109.3(3)
C12B N14B C16B C19B -177.0(3)
C15B N14B C16B C19B 10.0(4)
